data_7050513
loop_
_publ_author_name
'Voloshin, Yan Z.'
'Varzatskii, Oleg A.'
'Palchik, Aleksei V.'
'Strizhakova, Nataly G.'
'Vorontsov, Ivan I.'
'Antipin, Mikhail Yu.'
'Kochubey, Dmitry I.'
'Novgorodov, Boris N.'

_publ_section_title
;
 First trigonal-antiprismatic tris-dichloroglyoximate iron(ii)
 clathrochelate and its reactivity in nucleophilic substitution
 reactionsElectronic supplementary information (ESI) available: EXAFS
 oscillations, k2?(k), and RDA curves of six boron- and tin-capped
 iron(ii) clathrochelates. See
 http://www.rsc.org/suppdata/nj/b2/b211623e/
;
_journal_issue 7
_journal_name_full 'New Journal of Chemistry'
_journal_page_first 1148
_journal_paper_doi 10.1039/b211623e
_journal_volume 27
_journal_year 2003
_chemical_formula_moiety
;
C6 Cl12 Fe N6 O6 Sn2 2-, 2(C8 H24 N4 P 1+)
;
_chemical_formula_sum 'C22 H48 Cl12 Fe N14 O6 P2 Sn2'
_chemical_formula_weight 1385.31
_chemical_name_common
;
Di(tetra(dimethylamido)phosphonium)(2+) 1,8-
Bis(trichlorostannato)-2,7,9,14,15,20-hexaoxa-3,6,10,13,16,19-hexaaza-
4,5,11,12,17,18-hexachlorobicyclo-(6.6.6)eicosa-3,5,10,12,16,18-hexaene
iron(ii) (2-)
;
_chemical_name_systematic
;
?
;
_space_group_IT_number 33
_symmetry_cell_setting orthorhombic
_symmetry_space_group_name_Hall 'P 2c -2n'
_symmetry_space_group_name_H-M 'P n a 21'
_atom_sites_solution_hydrogens geom
_atom_sites_solution_primary direct
_atom_sites_solution_secondary difmap
_audit_creation_method SHELXL-97
_cell_angle_alpha 90.00
_cell_angle_beta 90.00
_cell_angle_gamma 90.00
_cell_formula_units_Z 4
_cell_length_a 19.498(9)
_cell_length_b 8.584(4)
_cell_length_c 29.979(13)
_cell_measurement_reflns_used 74
_cell_measurement_temperature 120(2)
_cell_measurement_theta_max 24
_cell_measurement_theta_min 4
_cell_volume 5018(4)
_computing_cell_refinement 'SAINTPlus (Bruker, 1998a)'
_computing_data_collection 'SMART (Bruker, 1998b)'
_computing_data_reduction 'SAINTPlus (Bruker, 1998a)'
_computing_molecular_graphics 'SHELXTL ver. 5.1 (Sheldrick, 1998b)'
_computing_publication_material 'SHELXTL ver. 5.1 (Sheldrick, 1998b)'
_computing_structure_refinement 'SHELXTL ver. 5.1 (Sheldrick, 1998b)'
_computing_structure_solution 'SHELXTL ver. 5.1 (Sheldrick, 1998b)'
_diffrn_ambient_temperature 120(2)
_diffrn_measured_fraction_theta_full 0.998
_diffrn_measured_fraction_theta_max 0.998
_diffrn_measurement_device_type 'Bruker SMART 1000 CCD area detector'
_diffrn_measurement_method 'phi and omega scans'
_diffrn_radiation_monochromator graphite
_diffrn_radiation_source 'fine-focus sealed tube'
_diffrn_radiation_type MoK\a
_diffrn_radiation_wavelength 0.71073
_diffrn_reflns_av_R_equivalents 0.0582
_diffrn_reflns_av_sigmaI/netI 0.0637
_diffrn_reflns_limit_h_max 25
_diffrn_reflns_limit_h_min -25
_diffrn_reflns_limit_k_max 11
_diffrn_reflns_limit_k_min -11
_diffrn_reflns_limit_l_max 39
_diffrn_reflns_limit_l_min -39
_diffrn_reflns_number 49459
_diffrn_reflns_theta_full 28.05
_diffrn_reflns_theta_max 28.05
_diffrn_reflns_theta_min 2.09
_exptl_absorpt_coefficient_mu 2.026
_exptl_absorpt_correction_T_max 0.694289
_exptl_absorpt_correction_T_min 0.421459
_exptl_absorpt_correction_type multi-scan
_exptl_absorpt_process_details 'SADABS (Sheldrick, 1998a)'
_exptl_crystal_colour red
_exptl_crystal_density_diffrn 1.834
_exptl_crystal_density_method 'not measured'
_exptl_crystal_description plate
_exptl_crystal_F_000 2744
_exptl_crystal_size_max 0.50
_exptl_crystal_size_mid 0.25
_exptl_crystal_size_min 0.06
_refine_diff_density_max 3.476
_refine_diff_density_min -0.554
_refine_diff_density_rms 0.185
_refine_ls_abs_structure_details 'Flack H D (1983), Acta Cryst. A39, 876-881'
_refine_ls_abs_structure_Flack 0.62(2)
_refine_ls_extinction_method none
_refine_ls_goodness_of_fit_ref 0.927
_refine_ls_hydrogen_treatment mixed
_refine_ls_matrix_type full
_refine_ls_number_parameters 549
_refine_ls_number_reflns 12134
_refine_ls_number_restraints 10
_refine_ls_restrained_S_all 0.927
_refine_ls_R_factor_all 0.0806
_refine_ls_R_factor_gt 0.0541
_refine_ls_shift/su_max 0.004
_refine_ls_shift/su_mean 0.000
_refine_ls_structure_factor_coef Fsqd
_refine_ls_weighting_details 'calc w=1/[\s^2^(Fo^2^)+(0.0689P)^2^+0.0000P] where P=(Fo^2^+2Fc^2^)/3'
_refine_ls_weighting_scheme calc
_refine_ls_wR_factor_gt 0.1165
_refine_ls_wR_factor_ref 0.1269
_reflns_number_gt 8142
_reflns_number_total 12134
_reflns_threshold_expression I>2\s(I)
_cod_data_source_file b211623e.txt
_cod_data_source_block 29jn
_cod_depositor_comments
;
The following automatic conversions were performed:
'_symmetry_cell_setting' value 'Orthorhombic' changed to 'orthorhombic'
according to '/home/saulius/struct/CIF-dictionaries/cif_core.dic'
dictionary named 'cif_core.dic' version 2.4.1 from 2010-06-29.

Automatic conversion script
Id: cif_fix_enum 1527 2010-12-29 10:47:43Z saulius 
;
_cod_original_sg_symbol_H-M 'P n a 2(1)'
_cod_database_code 7050513

loop_
_symmetry_equiv_pos_as_xyz
'x, y, z'
'-x, -y, z+1/2'
'x+1/2, -y+1/2, z'
'-x+1/2, y+1/2, z+1/2'

loop_
_atom_site_label
_atom_site_type_symbol
_atom_site_fract_x
_atom_site_fract_y
_atom_site_fract_z
_atom_site_U_iso_or_equiv
_atom_site_adp_type
_atom_site_occupancy
_atom_site_symmetry_multiplicity
_atom_site_calc_flag
_atom_site_refinement_flags
_atom_site_disorder_assembly
_atom_site_disorder_group
Fe1 Fe 0.62490(6) 0.76472(8) 0.46944(4) 0.02422(14) Uani 1 1 d . . .
Sn1 Sn 0.56705(2) 0.77805(4) 0.354389(11) 0.03127(9) Uani 1 1 d . . .
Sn2 Sn 0.68346(2) 0.75264(4) 0.584020(11) 0.02792(9) Uani 1 1 d . . .
Cl1 Cl 0.57127(7) 1.24265(14) 0.42939(5) 0.0305(3) Uani 1 1 d . . .
Cl2 Cl 0.67806(8) 1.24114(14) 0.51274(5) 0.0293(3) Uani 1 1 d . . .
Cl3 Cl 0.80182(8) 0.65648(18) 0.38419(6) 0.0474(4) Uani 1 1 d . . .
Cl4 Cl 0.82007(7) 0.51827(18) 0.48400(6) 0.0473(4) Uani 1 1 d . . .
Cl5 Cl 0.43341(7) 0.51260(18) 0.44725(6) 0.0440(4) Uani 1 1 d . . .
Cl6 Cl 0.45018(7) 0.61194(18) 0.55098(5) 0.0433(4) Uani 1 1 d . . .
Cl7 Cl 0.58846(10) 0.99934(19) 0.30874(6) 0.0552(5) Uani 1 1 d . . .
Cl8 Cl 0.60261(8) 0.59745(19) 0.29935(5) 0.0493(4) Uani 1 1 d . . .
Cl9 Cl 0.44906(8) 0.76059(19) 0.33538(6) 0.0475(5) Uani 1 1 d . . .
Cl10 Cl 0.65245(7) 0.94556(19) 0.63698(5) 0.0419(4) Uani 1 1 d . . .
Cl11 Cl 0.65796(9) 0.5373(2) 0.63100(5) 0.0496(4) Uani 1 1 d . . .
Cl12 Cl 0.80227(8) 0.75969(16) 0.60164(6) 0.0368(4) Uani 1 1 d . . .
O1 O 0.53653(18) 0.9261(4) 0.40610(12) 0.0312(9) Uani 1 1 d . . .
O2 O 0.71052(19) 0.9233(4) 0.53600(13) 0.0325(10) Uani 1 1 d . . .
O3 O 0.66984(19) 0.8036(5) 0.37707(13) 0.0363(10) Uani 1 1 d . . .
O4 O 0.69888(19) 0.5793(4) 0.53565(12) 0.0321(10) Uani 1 1 d . . .
O5 O 0.55640(19) 0.5903(4) 0.39893(12) 0.0291(9) Uani 1 1 d . . .
O6 O 0.5811(2) 0.7723(4) 0.56333(15) 0.0328(10) Uani 1 1 d . . .
N1 N 0.5788(2) 0.9372(5) 0.44097(14) 0.0273(11) Uani 1 1 d . . .
N2 N 0.6672(2) 0.9344(5) 0.50105(14) 0.0279(11) Uani 1 1 d . . .
N3 N 0.6823(2) 0.7512(4) 0.41841(16) 0.0266(11) Uani 1 1 d . . .
N4 N 0.6942(2) 0.6322(5) 0.49300(15) 0.0300(11) Uani 1 1 d . . .
N5 N 0.5587(2) 0.6312(5) 0.44199(15) 0.0274(11) Uani 1 1 d . . .
N6 N 0.5673(2) 0.7286(5) 0.52039(17) 0.0246(11) Uani 1 1 d . . .
C1 C 0.5992(3) 1.0749(6) 0.45349(17) 0.0281(13) Uani 1 1 d . . .
C2 C 0.6491(3) 1.0736(6) 0.48938(18) 0.0273(13) Uani 1 1 d . . .
C3 C 0.7396(3) 0.6767(6) 0.42342(19) 0.0322(14) Uani 1 1 d . . .
C4 C 0.7485(3) 0.6097(6) 0.46752(19) 0.0327(14) Uani 1 1 d . . .
C5 C 0.5053(2) 0.5994(6) 0.46688(19) 0.0278(13) Uani 1 1 d . . .
C6 C 0.5113(3) 0.6511(6) 0.51256(18) 0.0319(14) Uani 1 1 d . . .
P1 P 0.42735(8) 1.19297(17) 0.63870(5) 0.0309(4) Uani 1 1 d . . .
N7 N 0.4702(2) 1.1717(6) 0.59337(16) 0.0402(13) Uani 1 1 d . . .
C7 C 0.5345(3) 1.2567(7) 0.5833(2) 0.0459(16) Uani 1 1 d . . .
H7A H 0.5330 1.2957 0.5526 0.069 Uiso 1 1 calc R . .
H7B H 0.5737 1.1861 0.5867 0.069 Uiso 1 1 calc R . .
H7C H 0.5395 1.3445 0.6040 0.069 Uiso 1 1 calc R . .
C8 C 0.4534(4) 1.0533(8) 0.5589(2) 0.0516(18) Uani 1 1 d . . .
H8A H 0.4433 1.1055 0.5306 0.077 Uiso 1 1 calc R . .
H8B H 0.4133 0.9932 0.5685 0.077 Uiso 1 1 calc R . .
H8C H 0.4925 0.9831 0.5550 0.077 Uiso 1 1 calc R . .
N8 N 0.3562(2) 1.2838(6) 0.63018(15) 0.0406(13) Uani 1 1 d . . .
C9 C 0.3188(3) 1.2713(7) 0.5871(2) 0.0447(17) Uani 1 1 d . . .
H9A H 0.2906 1.3645 0.5827 0.067 Uiso 1 1 calc R . .
H9B H 0.2893 1.1789 0.5876 0.067 Uiso 1 1 calc R . .
H9C H 0.3519 1.2623 0.5626 0.067 Uiso 1 1 calc R . .
C10 C 0.3141(3) 1.3520(8) 0.6665(2) 0.061(2) Uani 1 1 d . . .
H10A H 0.2958 1.4528 0.6569 0.092 Uiso 1 1 calc R . .
H10B H 0.3427 1.3666 0.6931 0.092 Uiso 1 1 calc R . .
H10C H 0.2761 1.2815 0.6736 0.092 Uiso 1 1 calc R . .
N9 N 0.4667(3) 1.2969(5) 0.67514(16) 0.0397(13) Uani 1 1 d . . .
C11 C 0.4676(3) 1.4679(7) 0.6737(2) 0.0464(16) Uani 1 1 d . . .
H11A H 0.4608 1.5093 0.7038 0.070 Uiso 1 1 calc R . .
H11B H 0.4307 1.5049 0.6542 0.070 Uiso 1 1 calc R . .
H11C H 0.5118 1.5036 0.6621 0.070 Uiso 1 1 calc R . .
C12 C 0.5169(3) 1.2294(7) 0.7055(2) 0.0475(18) Uani 1 1 d . . .
H12A H 0.5157 1.2855 0.7339 0.071 Uiso 1 1 calc R . .
H12B H 0.5628 1.2380 0.6924 0.071 Uiso 1 1 calc R . .
H12C H 0.5059 1.1194 0.7105 0.071 Uiso 1 1 calc R . .
N10 N 0.4138(3) 1.0182(5) 0.65721(17) 0.0427(14) Uani 1 1 d . . .
C13 C 0.4660(3) 0.8956(7) 0.6543(2) 0.056(2) Uani 1 1 d . . .
H13A H 0.4488 0.8105 0.6356 0.084 Uiso 1 1 calc R . .
H13B H 0.4760 0.8559 0.6842 0.084 Uiso 1 1 calc R . .
H13C H 0.5079 0.9385 0.6411 0.084 Uiso 1 1 calc R . .
C14 C 0.3576(4) 0.9836(7) 0.6868(2) 0.0527(19) Uani 1 1 d . . .
H14A H 0.3383 0.8816 0.6791 0.079 Uiso 1 1 calc R . .
H14B H 0.3221 1.0637 0.6836 0.079 Uiso 1 1 calc R . .
H14C H 0.3741 0.9818 0.7176 0.079 Uiso 1 1 calc R . .
P2 P 0.32008(7) 0.28052(17) 0.30664(6) 0.0340(4) Uani 1 1 d D . .
N11 N 0.2729(3) 0.2748(5) 0.35091(16) 0.0363(12) Uani 1 1 d . B .
C15 C 0.2102(3) 0.1850(8) 0.3545(3) 0.0572(19) Uani 1 1 d . . .
H15A H 0.2099 0.1281 0.3828 0.086 Uiso 1 1 calc R B .
H15B H 0.2076 0.1109 0.3297 0.086 Uiso 1 1 calc R . .
H15C H 0.1706 0.2554 0.3533 0.086 Uiso 1 1 calc R . .
C16 C 0.2851(4) 0.3872(8) 0.3884(2) 0.068(2) Uani 1 1 d . . .
H16A H 0.2430 0.4461 0.3942 0.103 Uiso 1 1 calc R B .
H16B H 0.3220 0.4592 0.3801 0.103 Uiso 1 1 calc R . .
H16C H 0.2983 0.3296 0.4152 0.103 Uiso 1 1 calc R . .
N12 N 0.2953(3) 0.1537(4) 0.2713(2) 0.0608(17) Uani 1 1 d D A .
C17 C 0.2381(4) 0.1787(11) 0.2410(3) 0.109(3) Uani 1 1 d D . .
H17A H 0.2037 0.0969 0.2454 0.163 Uiso 1 1 calc R B .
H17B H 0.2546 0.1756 0.2101 0.163 Uiso 1 1 calc R . .
H17C H 0.2174 0.2806 0.2470 0.163 Uiso 1 1 calc R . .
C18A C 0.3142(5) -0.0100(7) 0.2808(5) 0.130(9) Uiso 0.50 1 d PD A 1
H18A H 0.2990 -0.0377 0.3110 0.194 Uiso 0.50 1 calc PR A 1
H18B H 0.3640 -0.0220 0.2787 0.194 Uiso 0.50 1 calc PR A 1
H18C H 0.2919 -0.0788 0.2591 0.194 Uiso 0.50 1 calc PR A 1
C18B C 0.3361(4) 0.0116(9) 0.2671(5) 0.082(5) Uiso 0.50 1 d PD A 2
H18D H 0.3062 -0.0794 0.2705 0.123 Uiso 0.50 1 calc PR A 2
H18E H 0.3715 0.0100 0.2903 0.123 Uiso 0.50 1 calc PR A 2
H18F H 0.3579 0.0089 0.2377 0.123 Uiso 0.50 1 calc PR A 2
N13A N 0.3983(2) 0.2181(9) 0.30951(16) 0.045(3) Uiso 0.50 1 d PD B 1
C19A C 0.4418(5) 0.1706(15) 0.2717(3) 0.055(4) Uiso 0.50 1 d PD B 1
H19A H 0.4661 0.0741 0.2792 0.083 Uiso 0.50 1 calc PR B 1
H19B H 0.4752 0.2529 0.2652 0.083 Uiso 0.50 1 calc PR B 1
H19C H 0.4130 0.1530 0.2453 0.083 Uiso 0.50 1 calc PR B 1
C20A C 0.4376(5) 0.2371(12) 0.3510(2) 0.038(3) Uiso 0.50 1 d PD B 1
H20A H 0.4685 0.1480 0.3548 0.057 Uiso 0.50 1 calc PR B 1
H20B H 0.4060 0.2425 0.3763 0.057 Uiso 0.50 1 calc PR B 1
H20C H 0.4645 0.3333 0.3495 0.057 Uiso 0.50 1 calc PR B 1
N13B N 0.39450(19) 0.2819(7) 0.33040(18) 0.029(2) Uiso 0.50 1 d PD B 2
C19B C 0.4547(4) 0.3541(14) 0.3094(4) 0.065(4) Uiso 0.50 1 d PD B 2
H19D H 0.4845 0.3983 0.3325 0.097 Uiso 0.50 1 calc PR B 2
H19E H 0.4398 0.4370 0.2891 0.097 Uiso 0.50 1 calc PR B 2
H19F H 0.4801 0.2751 0.2925 0.097 Uiso 0.50 1 calc PR B 2
C20B C 0.4158(5) 0.1776(9) 0.3667(3) 0.031(3) Uiso 0.50 1 d PD B 2
H20D H 0.4320 0.2397 0.3920 0.047 Uiso 0.50 1 calc PR B 2
H20E H 0.4529 0.1098 0.3563 0.047 Uiso 0.50 1 calc PR B 2
H20F H 0.3767 0.1137 0.3761 0.047 Uiso 0.50 1 calc PR B 2
N14 N 0.3133(3) 0.4489(6) 0.28345(17) 0.0505(15) Uani 1 1 d . B .
C21 C 0.2706(4) 0.5757(8) 0.2948(3) 0.072(2) Uani 1 1 d . . .
H21A H 0.2422 0.5476 0.3205 0.108 Uiso 1 1 calc R B .
H21B H 0.2411 0.6014 0.2694 0.108 Uiso 1 1 calc R . .
H21C H 0.2991 0.6662 0.3023 0.108 Uiso 1 1 calc R . .
C22A C 0.3749(8) 0.5178(19) 0.2541(6) 0.072(5) Uiso 0.50 1 d P B 1
H22A H 0.3637 0.6241 0.2447 0.108 Uiso 0.50 1 calc PR B 1
H22B H 0.3817 0.4523 0.2277 0.108 Uiso 0.50 1 calc PR B 1
H22C H 0.4171 0.5190 0.2719 0.108 Uiso 0.50 1 calc PR B 1
C22B C 0.3304(6) 0.4580(15) 0.2352(4) 0.047(3) Uiso 0.50 1 d P B 2
H22D H 0.3477 0.5624 0.2282 0.071 Uiso 0.50 1 calc PR B 2
H22E H 0.2892 0.4371 0.2175 0.071 Uiso 0.50 1 calc PR B 2
H22F H 0.3657 0.3805 0.2281 0.071 Uiso 0.50 1 calc PR B 2

loop_
_atom_site_aniso_label
_atom_site_aniso_U_11
_atom_site_aniso_U_22
_atom_site_aniso_U_33
_atom_site_aniso_U_23
_atom_site_aniso_U_13
_atom_site_aniso_U_12
Fe1 0.0245(3) 0.0285(3) 0.0197(3) -0.0017(3) -0.0009(2) 0.0007(3)
Sn1 0.0307(2) 0.04201(18) 0.02112(19) -0.00589(17) -0.00283(18) 0.00348(16)
Sn2 0.02605(18) 0.03670(17) 0.02102(19) 0.00173(16) -0.00119(18) -0.00067(15)
Cl1 0.0366(8) 0.0272(6) 0.0276(7) 0.0005(5) -0.0071(6) 0.0042(5)
Cl2 0.0347(8) 0.0293(6) 0.0240(7) -0.0020(5) -0.0054(6) -0.0038(5)
Cl3 0.0450(8) 0.0546(9) 0.0427(9) 0.0000(7) 0.0141(7) 0.0113(7)
Cl4 0.0383(8) 0.0543(9) 0.0494(9) 0.0078(7) 0.0012(7) 0.0174(7)
Cl5 0.0297(7) 0.0538(8) 0.0486(9) -0.0194(7) -0.0010(7) -0.0108(7)
Cl6 0.0361(7) 0.0543(8) 0.0396(8) -0.0073(7) 0.0092(6) -0.0097(7)
Cl7 0.0820(12) 0.0528(9) 0.0308(8) 0.0079(7) -0.0062(8) -0.0011(9)
Cl8 0.0484(9) 0.0658(10) 0.0338(8) -0.0208(7) -0.0041(7) 0.0168(8)
Cl9 0.0345(8) 0.0703(10) 0.0379(9) -0.0240(7) -0.0114(7) 0.0149(7)
Cl10 0.0360(8) 0.0581(9) 0.0315(8) -0.0161(7) -0.0054(6) 0.0057(7)
Cl11 0.0507(9) 0.0592(9) 0.0389(9) 0.0197(7) 0.0048(7) -0.0110(8)
Cl12 0.0267(8) 0.0513(8) 0.0322(8) 0.0102(6) -0.0041(7) -0.0013(6)
O1 0.0327(19) 0.041(2) 0.0198(19) -0.0051(16) -0.0082(16) 0.0017(17)
O2 0.037(2) 0.0302(18) 0.030(2) 0.0050(16) -0.0120(18) -0.0051(16)
O3 0.035(2) 0.059(2) 0.0151(19) 0.0034(18) -0.0011(17) -0.0066(19)
O4 0.046(2) 0.0246(17) 0.026(2) 0.0054(16) -0.0063(18) -0.0029(16)
O5 0.044(2) 0.0223(17) 0.0210(19) -0.0041(15) -0.0074(17) -0.0009(15)
O6 0.0232(19) 0.041(2) 0.034(2) -0.0071(17) -0.0043(17) -0.0009(16)
N1 0.033(2) 0.032(2) 0.017(2) -0.0049(17) -0.0008(19) 0.0037(19)
N2 0.030(2) 0.035(2) 0.020(2) 0.0035(19) -0.0095(19) -0.0085(19)
N3 0.032(3) 0.025(2) 0.023(2) 0.0034(18) -0.002(2) -0.0018(18)
N4 0.037(3) 0.029(2) 0.023(2) 0.0015(18) -0.004(2) -0.002(2)
N5 0.032(2) 0.023(2) 0.028(2) -0.0022(17) 0.006(2) -0.0021(18)
N6 0.021(2) 0.029(2) 0.024(3) -0.0015(17) -0.002(2) -0.0031(18)
C1 0.035(3) 0.024(2) 0.025(3) -0.003(2) 0.000(2) 0.007(2)
C2 0.030(3) 0.027(3) 0.025(3) 0.000(2) 0.001(2) -0.003(2)
C3 0.028(3) 0.036(3) 0.032(3) -0.006(2) 0.004(2) 0.001(2)
C4 0.033(3) 0.029(3) 0.036(3) 0.001(2) 0.002(3) 0.000(2)
C5 0.019(2) 0.027(2) 0.038(3) -0.006(2) -0.002(2) -0.004(2)
C6 0.037(3) 0.034(3) 0.024(3) -0.004(2) 0.006(2) 0.001(2)
P1 0.0330(8) 0.0335(7) 0.0262(7) -0.0026(6) -0.0042(6) 0.0038(6)
N7 0.038(3) 0.047(3) 0.036(3) -0.010(2) 0.000(2) -0.001(2)
C7 0.050(4) 0.059(3) 0.029(3) 0.001(3) 0.003(3) 0.003(3)
C8 0.068(4) 0.053(4) 0.033(4) -0.008(3) 0.000(3) 0.016(3)
N8 0.038(3) 0.065(3) 0.019(2) -0.007(2) -0.005(2) 0.019(2)
C9 0.042(3) 0.060(4) 0.032(3) -0.002(3) -0.018(3) 0.010(3)
C10 0.052(4) 0.081(5) 0.051(5) -0.005(4) 0.011(3) 0.034(4)
N9 0.055(3) 0.037(2) 0.027(3) 0.002(2) -0.007(2) 0.001(2)
C11 0.061(4) 0.045(3) 0.033(3) -0.012(3) 0.002(3) -0.015(3)
C12 0.045(3) 0.058(4) 0.040(4) -0.001(3) -0.024(3) -0.006(3)
N10 0.057(3) 0.030(2) 0.041(3) -0.001(2) -0.006(3) 0.000(2)
C13 0.060(4) 0.036(3) 0.072(5) 0.003(3) -0.018(4) 0.017(3)
C14 0.078(5) 0.051(4) 0.029(3) -0.004(3) -0.002(3) -0.008(3)
P2 0.0286(8) 0.0413(8) 0.0322(9) 0.0023(7) -0.0047(6) 0.0016(6)
N11 0.045(3) 0.045(2) 0.019(2) -0.006(2) -0.001(2) 0.010(2)
C15 0.066(4) 0.053(4) 0.053(4) 0.007(4) 0.034(4) 0.004(3)
C16 0.084(5) 0.077(4) 0.045(4) -0.037(3) -0.025(4) 0.049(4)
N12 0.075(4) 0.045(3) 0.062(4) -0.010(3) 0.040(3) -0.011(3)
C17 0.086(6) 0.173(8) 0.067(6) -0.068(6) -0.002(5) -0.067(6)
N14 0.066(3) 0.049(3) 0.036(3) 0.021(2) 0.025(3) 0.018(3)
C21 0.094(6) 0.050(4) 0.072(5) 0.024(4) 0.021(5) 0.030(4)

loop_
_atom_type_symbol
_atom_type_description
_atom_type_scat_dispersion_real
_atom_type_scat_dispersion_imag
_atom_type_scat_source
C C 0.0033 0.0016 'International Tables Vol C Tables 4.2.6.8 and 6.1.1.4'
H H 0.0000 0.0000 'International Tables Vol C Tables 4.2.6.8 and 6.1.1.4'
N N 0.0061 0.0033 'International Tables Vol C Tables 4.2.6.8 and 6.1.1.4'
O O 0.0106 0.0060 'International Tables Vol C Tables 4.2.6.8 and 6.1.1.4'
P P 0.1023 0.0942 'International Tables Vol C Tables 4.2.6.8 and 6.1.1.4'
Cl Cl 0.1484 0.1585 'International Tables Vol C Tables 4.2.6.8 and 6.1.1.4'
Fe Fe 0.3463 0.8444 'International Tables Vol C Tables 4.2.6.8 and 6.1.1.4'
Sn Sn -0.6537 1.4246 'International Tables Vol C Tables 4.2.6.8 and 6.1.1.4'

loop_
_geom_angle_atom_site_label_1
_geom_angle_atom_site_label_2
_geom_angle_atom_site_label_3
_geom_angle
_geom_angle_site_symmetry_1
_geom_angle_site_symmetry_3
_geom_angle_publ_flag
N3 Fe1 N4 81.03(19) . . ?
N3 Fe1 N5 90.83(19) . . ?
N4 Fe1 N5 106.29(17) . . ?
N3 Fe1 N6 167.21(17) . . ?
N4 Fe1 N6 91.33(19) . . ?
N5 Fe1 N6 81.43(19) . . ?
N3 Fe1 N2 100.97(19) . . ?
N4 Fe1 N2 88.00(19) . . ?
N5 Fe1 N2 162.83(19) . . ?
N6 Fe1 N2 88.92(19) . . ?
N3 Fe1 N1 88.00(18) . . ?
N4 Fe1 N1 162.42(19) . . ?
N5 Fe1 N1 87.45(19) . . ?
N6 Fe1 N1 101.73(18) . . ?
N2 Fe1 N1 80.61(17) . . ?
O1 Sn1 O5 88.11(15) . . ?
O1 Sn1 O3 88.20(15) . . ?
O5 Sn1 O3 88.22(15) . . ?
O1 Sn1 Cl8 176.27(11) . . ?
O5 Sn1 Cl8 88.27(11) . . ?
O3 Sn1 Cl8 90.82(12) . . ?
O1 Sn1 Cl9 86.60(11) . . ?
O5 Sn1 Cl9 90.48(11) . . ?
O3 Sn1 Cl9 174.68(11) . . ?
Cl8 Sn1 Cl9 94.30(6) . . ?
O1 Sn1 Cl7 89.49(11) . . ?
O5 Sn1 Cl7 174.13(11) . . ?
O3 Sn1 Cl7 86.35(12) . . ?
Cl8 Sn1 Cl7 94.05(7) . . ?
Cl9 Sn1 Cl7 94.72(6) . . ?
O6 Sn2 O4 89.36(15) . . ?
O6 Sn2 O2 88.88(15) . . ?
O4 Sn2 O2 89.14(15) . . ?
O6 Sn2 Cl10 84.23(12) . . ?
O4 Sn2 Cl10 173.45(11) . . ?
O2 Sn2 Cl10 92.04(11) . . ?
O6 Sn2 Cl11 92.22(12) . . ?
O4 Sn2 Cl11 83.57(11) . . ?
O2 Sn2 Cl11 172.62(11) . . ?
Cl10 Sn2 Cl11 95.34(7) . . ?
O6 Sn2 Cl12 172.49(12) . . ?
O4 Sn2 Cl12 91.84(11) . . ?
O2 Sn2 Cl12 83.73(11) . . ?
Cl10 Sn2 Cl12 94.69(6) . . ?
Cl11 Sn2 Cl12 95.28(6) . . ?
N1 O1 Sn1 116.6(3) . . ?
N2 O2 Sn2 114.8(3) . . ?
N3 O3 Sn1 115.6(3) . . ?
N4 O4 Sn2 113.8(3) . . ?
N5 O5 Sn1 114.1(3) . . ?
N6 O6 Sn2 116.4(3) . . ?
C1 N1 O1 118.6(4) . . ?
C1 N1 Fe1 115.3(4) . . ?
O1 N1 Fe1 125.4(3) . . ?
C2 N2 O2 116.4(4) . . ?
C2 N2 Fe1 116.7(4) . . ?
O2 N2 Fe1 126.7(3) . . ?
C3 N3 O3 115.4(5) . . ?
C3 N3 Fe1 116.4(4) . . ?
O3 N3 Fe1 128.1(3) . . ?
C4 N4 O4 116.2(4) . . ?
C4 N4 Fe1 116.3(4) . . ?
O4 N4 Fe1 126.6(3) . . ?
C5 N5 O5 117.9(4) . . ?
C5 N5 Fe1 114.6(4) . . ?
O5 N5 Fe1 126.5(3) . . ?
C6 N6 O6 118.4(5) . . ?
C6 N6 Fe1 115.5(4) . . ?
O6 N6 Fe1 126.1(3) . . ?
N1 C1 C2 114.3(5) . . ?
N1 C1 Cl1 123.3(4) . . ?
C2 C1 Cl1 122.4(4) . . ?
N2 C2 C1 113.0(5) . . ?
N2 C2 Cl2 125.5(4) . . ?
C1 C2 Cl2 121.5(4) . . ?
N3 C3 C4 113.8(5) . . ?
N3 C3 Cl3 125.8(5) . . ?
C4 C3 Cl3 120.3(4) . . ?
N4 C4 C3 111.9(5) . . ?
N4 C4 Cl4 124.5(4) . . ?
C3 C4 Cl4 123.6(4) . . ?
N5 C5 C6 114.3(5) . . ?
N5 C5 Cl5 123.5(4) . . ?
C6 C5 Cl5 122.2(4) . . ?
N6 C6 C5 113.4(5) . . ?
N6 C6 Cl6 124.8(4) . . ?
C5 C6 Cl6 121.8(4) . . ?
N7 P1 N9 113.0(3) . . ?
N7 P1 N8 111.6(3) . . ?
N9 P1 N8 104.5(3) . . ?
N7 P1 N10 105.6(3) . . ?
N9 P1 N10 111.1(3) . . ?
N8 P1 N10 111.2(3) . . ?
C7 N7 C8 112.4(5) . . ?
C7 N7 P1 123.8(4) . . ?
C8 N7 P1 123.5(4) . . ?
C10 N8 C9 113.3(5) . . ?
C10 N8 P1 123.4(4) . . ?
C9 N8 P1 121.7(4) . . ?
C12 N9 C11 114.1(5) . . ?
C12 N9 P1 121.7(4) . . ?
C11 N9 P1 122.7(4) . . ?
C14 N10 C13 114.6(5) . . ?
C14 N10 P1 121.7(4) . . ?
C13 N10 P1 122.0(4) . . ?
N12 P2 N14 107.6(3) . . ?
N12 P2 N11 110.7(3) . . ?
N14 P2 N11 109.6(3) . . ?
N12 P2 N13B 124.7(3) . . ?
N14 P2 N13B 104.9(3) . . ?
N11 P2 N13B 98.6(3) . . ?
N12 P2 N13A 95.4(3) . . ?
N14 P2 N13A 113.4(3) . . ?
N11 P2 N13A 118.9(3) . . ?
N13B P2 N13A 29.9(3) . . ?
C15 N11 C16 114.9(5) . . ?
C15 N11 P2 123.9(4) . . ?
C16 N11 P2 120.3(4) . . ?
C17 N12 C18B 119.1(7) . . ?
C17 N12 C18A 116.8(6) . . ?
C18B N12 C18A 24.4(7) . . ?
C17 N12 P2 123.1(4) . . ?
C18B N12 P2 117.6(6) . . ?
C18A N12 P2 116.4(6) . . ?
C20A N13A C19A 112.5(6) . . ?
C20A N13A P2 119.9(5) . . ?
C19A N13A P2 126.3(5) . . ?
C19B N13B C20B 110.4(7) . . ?
C19B N13B P2 122.1(6) . . ?
C20B N13B P2 125.2(5) . . ?
C21 N14 C22B 109.0(7) . . ?
C21 N14 C22A 106.8(7) . . ?
C22B N14 C22A 43.8(7) . . ?
C21 N14 P2 129.6(5) . . ?
C22B N14 P2 116.7(6) . . ?
C22A N14 P2 120.5(6) . . ?

loop_
_geom_bond_atom_site_label_1
_geom_bond_atom_site_label_2
_geom_bond_distance
_geom_bond_site_symmetry_2
_geom_bond_publ_flag
Fe1 N3 1.899(5) . ?
Fe1 N4 1.902(4) . ?
Fe1 N5 1.912(4) . ?
Fe1 N6 1.921(5) . ?
Fe1 N2 1.923(4) . ?
Fe1 N1 1.930(4) . ?
Sn1 O1 2.091(4) . ?
Sn1 O5 2.103(4) . ?
Sn1 O3 2.128(4) . ?
Sn1 Cl8 2.3679(17) . ?
Sn1 Cl9 2.3748(19) . ?
Sn1 Cl7 2.3781(18) . ?
Sn2 O6 2.096(4) . ?
Sn2 O4 2.099(4) . ?
Sn2 O2 2.121(4) . ?
Sn2 Cl10 2.3726(17) . ?
Sn2 Cl11 2.3767(18) . ?
Sn2 Cl12 2.3768(19) . ?
Cl1 C1 1.701(5) . ?
Cl2 C2 1.696(5) . ?
Cl3 C3 1.699(6) . ?
Cl4 C4 1.676(6) . ?
Cl5 C5 1.693(5) . ?
Cl6 C6 1.692(6) . ?
O1 N1 1.335(5) . ?
O2 N2 1.349(5) . ?
O3 N3 1.341(6) . ?
O4 N4 1.360(6) . ?
O5 N5 1.339(6) . ?
O6 N6 1.367(6) . ?
N1 C1 1.302(7) . ?
N2 C2 1.295(6) . ?
N3 C3 1.296(7) . ?
N4 C4 1.320(7) . ?
N5 C5 1.310(7) . ?
N6 C6 1.300(7) . ?
C1 C2 1.451(7) . ?
C3 C4 1.452(8) . ?
C5 C6 1.444(7) . ?
P1 N7 1.605(5) . ?
P1 N9 1.605(5) . ?
P1 N8 1.613(5) . ?
P1 N10 1.621(5) . ?
N7 C7 1.483(8) . ?
N7 C8 1.485(8) . ?
N8 C10 1.483(8) . ?
N8 C9 1.487(7) . ?
N9 C12 1.456(8) . ?
N9 C11 1.468(7) . ?
N10 C14 1.440(8) . ?
N10 C13 1.466(8) . ?
P2 N12 1.594(5) . ?
P2 N14 1.610(5) . ?
P2 N11 1.616(5) . ?
P2 N13B 1.616(4) . ?
P2 N13A 1.620(4) . ?
N11 C15 1.449(8) . ?
N11 C16 1.499(8) . ?
N12 C17 1.455(10) . ?
N12 C18B 1.461(5) . ?
N12 C18A 1.480(4) . ?
N13A C20A 1.469(5) . ?
N13A C19A 1.473(5) . ?
N13B C19B 1.469(5) . ?
N13B C20B 1.470(5) . ?
N14 C21 1.411(8) . ?
N14 C22B 1.487(13) . ?
N14 C22A 1.603(16) . ?

loop_
_geom_torsion_atom_site_label_1
_geom_torsion_atom_site_label_2
_geom_torsion_atom_site_label_3
_geom_torsion_atom_site_label_4
_geom_torsion
_geom_torsion_site_symmetry_1
_geom_torsion_site_symmetry_2
_geom_torsion_site_symmetry_3
_geom_torsion_site_symmetry_4
_geom_torsion_publ_flag
O5 Sn1 O1 N1 65.7(3) . . . . ?
O3 Sn1 O1 N1 -22.5(3) . . . . ?
Cl8 Sn1 O1 N1 52.2(18) . . . . ?
Cl9 Sn1 O1 N1 156.3(3) . . . . ?
Cl7 Sn1 O1 N1 -108.9(3) . . . . ?
O6 Sn2 O2 N2 -24.9(3) . . . . ?
O4 Sn2 O2 N2 64.5(3) . . . . ?
Cl10 Sn2 O2 N2 -109.1(3) . . . . ?
Cl11 Sn2 O2 N2 73.8(9) . . . . ?
Cl12 Sn2 O2 N2 156.4(3) . . . . ?
O1 Sn1 O3 N3 62.5(3) . . . . ?
O5 Sn1 O3 N3 -25.7(3) . . . . ?
Cl8 Sn1 O3 N3 -113.9(3) . . . . ?
Cl9 Sn1 O3 N3 50.2(15) . . . . ?
Cl7 Sn1 O3 N3 152.1(3) . . . . ?
O6 Sn2 O4 N4 66.5(3) . . . . ?
O2 Sn2 O4 N4 -22.4(3) . . . . ?
Cl10 Sn2 O4 N4 78.0(10) . . . . ?
Cl11 Sn2 O4 N4 158.8(3) . . . . ?
Cl12 Sn2 O4 N4 -106.1(3) . . . . ?
O1 Sn1 O5 N5 -21.1(3) . . . . ?
O3 Sn1 O5 N5 67.1(3) . . . . ?
Cl8 Sn1 O5 N5 158.0(3) . . . . ?
Cl9 Sn1 O5 N5 -107.7(3) . . . . ?
Cl7 Sn1 O5 N5 44.7(12) . . . . ?
O4 Sn2 O6 N6 -25.1(3) . . . . ?
O2 Sn2 O6 N6 64.1(3) . . . . ?
Cl10 Sn2 O6 N6 156.2(3) . . . . ?
Cl11 Sn2 O6 N6 -108.6(3) . . . . ?
Cl12 Sn2 O6 N6 74.1(10) . . . . ?
Sn1 O1 N1 C1 126.3(4) . . . . ?
Sn1 O1 N1 Fe1 -43.3(5) . . . . ?
N3 Fe1 N1 C1 -97.8(4) . . . . ?
N4 Fe1 N1 C1 -46.6(8) . . . . ?
N5 Fe1 N1 C1 171.3(4) . . . . ?
N6 Fe1 N1 C1 90.6(4) . . . . ?
N2 Fe1 N1 C1 3.7(4) . . . . ?
N3 Fe1 N1 O1 72.1(4) . . . . ?
N4 Fe1 N1 O1 123.2(6) . . . . ?
N5 Fe1 N1 O1 -18.8(4) . . . . ?
N6 Fe1 N1 O1 -99.5(4) . . . . ?
N2 Fe1 N1 O1 173.5(4) . . . . ?
Sn2 O2 N2 C2 134.2(4) . . . . ?
Sn2 O2 N2 Fe1 -41.3(5) . . . . ?
N3 Fe1 N2 C2 84.4(4) . . . . ?
N4 Fe1 N2 C2 164.8(4) . . . . ?
N5 Fe1 N2 C2 -48.3(9) . . . . ?
N6 Fe1 N2 C2 -103.8(4) . . . . ?
N1 Fe1 N2 C2 -1.7(4) . . . . ?
N3 Fe1 N2 O2 -100.1(4) . . . . ?
N4 Fe1 N2 O2 -19.7(4) . . . . ?
N5 Fe1 N2 O2 127.2(6) . . . . ?
N6 Fe1 N2 O2 71.7(4) . . . . ?
N1 Fe1 N2 O2 173.8(4) . . . . ?
Sn1 O3 N3 C3 138.8(4) . . . . ?
Sn1 O3 N3 Fe1 -38.1(5) . . . . ?
N4 Fe1 N3 C3 -5.2(4) . . . . ?
N5 Fe1 N3 C3 -111.5(4) . . . . ?
N6 Fe1 N3 C3 -59.1(13) . . . . ?
N2 Fe1 N3 C3 81.0(4) . . . . ?
N1 Fe1 N3 C3 161.0(4) . . . . ?
N4 Fe1 N3 O3 171.7(4) . . . . ?
N5 Fe1 N3 O3 65.3(4) . . . . ?
N6 Fe1 N3 O3 117.8(10) . . . . ?
N2 Fe1 N3 O3 -102.1(4) . . . . ?
N1 Fe1 N3 O3 -22.1(4) . . . . ?
Sn2 O4 N4 C4 122.5(4) . . . . ?
Sn2 O4 N4 Fe1 -46.0(4) . . . . ?
N3 Fe1 N4 C4 7.1(4) . . . . ?
N5 Fe1 N4 C4 95.3(4) . . . . ?
N6 Fe1 N4 C4 176.8(4) . . . . ?
N2 Fe1 N4 C4 -94.3(4) . . . . ?
N1 Fe1 N4 C4 -44.9(8) . . . . ?
N3 Fe1 N4 O4 175.6(4) . . . . ?
N5 Fe1 N4 O4 -96.2(4) . . . . ?
N6 Fe1 N4 O4 -14.7(4) . . . . ?
N2 Fe1 N4 O4 74.2(4) . . . . ?
N1 Fe1 N4 O4 123.6(6) . . . . ?
Sn1 O5 N5 C5 120.4(4) . . . . ?
Sn1 O5 N5 Fe1 -47.5(4) . . . . ?
N3 Fe1 N5 C5 178.3(4) . . . . ?
N4 Fe1 N5 C5 97.4(4) . . . . ?
N6 Fe1 N5 C5 8.5(4) . . . . ?
N2 Fe1 N5 C5 -48.0(9) . . . . ?
N1 Fe1 N5 C5 -93.8(4) . . . . ?
N3 Fe1 N5 O5 -13.5(4) . . . . ?
N4 Fe1 N5 O5 -94.4(4) . . . . ?
N6 Fe1 N5 O5 176.7(4) . . . . ?
N2 Fe1 N5 O5 120.3(7) . . . . ?
N1 Fe1 N5 O5 74.5(4) . . . . ?
Sn2 O6 N6 C6 139.6(4) . . . . ?
Sn2 O6 N6 Fe1 -38.1(5) . . . . ?
N3 Fe1 N6 C6 -59.7(13) . . . . ?
N4 Fe1 N6 C6 -112.6(4) . . . . ?
N5 Fe1 N6 C6 -6.3(4) . . . . ?
N2 Fe1 N6 C6 159.4(4) . . . . ?
N1 Fe1 N6 C6 79.2(4) . . . . ?
N3 Fe1 N6 O6 118.1(10) . . . . ?
N4 Fe1 N6 O6 65.2(4) . . . . ?
N5 Fe1 N6 O6 171.4(4) . . . . ?
N2 Fe1 N6 O6 -22.8(4) . . . . ?
N1 Fe1 N6 O6 -103.0(4) . . . . ?
O1 N1 C1 C2 -175.4(4) . . . . ?
Fe1 N1 C1 C2 -4.8(5) . . . . ?
O1 N1 C1 Cl1 3.4(7) . . . . ?
Fe1 N1 C1 Cl1 174.0(3) . . . . ?
O2 N2 C2 C1 -176.3(4) . . . . ?
Fe1 N2 C2 C1 -0.3(6) . . . . ?
O2 N2 C2 Cl2 2.9(7) . . . . ?
Fe1 N2 C2 Cl2 178.9(3) . . . . ?
N1 C1 C2 N2 3.3(6) . . . . ?
Cl1 C1 C2 N2 -175.5(4) . . . . ?
N1 C1 C2 Cl2 -175.9(4) . . . . ?
Cl1 C1 C2 Cl2 5.3(6) . . . . ?
O3 N3 C3 C4 -174.7(4) . . . . ?
Fe1 N3 C3 C4 2.6(6) . . . . ?
O3 N3 C3 Cl3 6.4(7) . . . . ?
Fe1 N3 C3 Cl3 -176.4(3) . . . . ?
O4 N4 C4 C3 -177.2(4) . . . . ?
Fe1 N4 C4 C3 -7.5(6) . . . . ?
O4 N4 C4 Cl4 1.5(7) . . . . ?
Fe1 N4 C4 Cl4 171.2(3) . . . . ?
N3 C3 C4 N4 3.2(7) . . . . ?
Cl3 C3 C4 N4 -177.8(4) . . . . ?
N3 C3 C4 Cl4 -175.6(4) . . . . ?
Cl3 C3 C4 Cl4 3.4(7) . . . . ?
O5 N5 C5 C6 -178.4(4) . . . . ?
Fe1 N5 C5 C6 -9.1(6) . . . . ?
O5 N5 C5 Cl5 -1.0(7) . . . . ?
Fe1 N5 C5 Cl5 168.3(3) . . . . ?
O6 N6 C6 C5 -174.8(4) . . . . ?
Fe1 N6 C6 C5 3.2(6) . . . . ?
O6 N6 C6 Cl6 5.3(7) . . . . ?
Fe1 N6 C6 Cl6 -176.7(3) . . . . ?
N5 C5 C6 N6 3.9(7) . . . . ?
Cl5 C5 C6 N6 -173.6(4) . . . . ?
N5 C5 C6 Cl6 -176.2(4) . . . . ?
Cl5 C5 C6 Cl6 6.3(7) . . . . ?
N9 P1 N7 C7 -8.3(6) . . . . ?
N8 P1 N7 C7 109.2(5) . . . . ?
N10 P1 N7 C7 -129.9(5) . . . . ?
N9 P1 N7 C8 165.4(4) . . . . ?
N8 P1 N7 C8 -77.2(5) . . . . ?
N10 P1 N7 C8 43.8(5) . . . . ?
N7 P1 N8 C10 -165.3(5) . . . . ?
N9 P1 N8 C10 -42.8(6) . . . . ?
N10 P1 N8 C10 77.0(6) . . . . ?
N7 P1 N8 C9 30.4(6) . . . . ?
N9 P1 N8 C9 152.9(5) . . . . ?
N10 P1 N8 C9 -87.2(5) . . . . ?
N7 P1 N9 C12 -84.8(5) . . . . ?
N8 P1 N9 C12 153.7(5) . . . . ?
N10 P1 N9 C12 33.7(6) . . . . ?
N7 P1 N9 C11 80.4(5) . . . . ?
N8 P1 N9 C11 -41.1(5) . . . . ?
N10 P1 N9 C11 -161.1(5) . . . . ?
N7 P1 N10 C14 -156.5(5) . . . . ?
N9 P1 N10 C14 80.6(5) . . . . ?
N8 P1 N10 C14 -35.3(6) . . . . ?
N7 P1 N10 C13 38.8(6) . . . . ?
N9 P1 N10 C13 -84.0(5) . . . . ?
N8 P1 N10 C13 160.1(5) . . . . ?
N12 P2 N11 C15 -9.5(6) . . . . ?
N14 P2 N11 C15 108.9(5) . . . . ?
N13B P2 N11 C15 -141.8(5) . . . . ?
N13A P2 N11 C15 -118.4(6) . . . . ?
N12 P2 N11 C16 -178.1(4) . . . . ?
N14 P2 N11 C16 -59.7(5) . . . . ?
N13B P2 N11 C16 49.6(5) . . . . ?
N13A P2 N11 C16 73.0(6) . . . . ?
N14 P2 N12 C17 -37.9(6) . . . . ?
N11 P2 N12 C17 81.8(6) . . . . ?
N13B P2 N12 C17 -161.1(5) . . . . ?
N13A P2 N12 C17 -154.6(6) . . . . ?
N14 P2 N12 C18B 137.0(7) . . . . ?
N11 P2 N12 C18B -103.4(7) . . . . ?
N13B P2 N12 C18B 13.7(8) . . . . ?
N13A P2 N12 C18B 20.3(7) . . . . ?
N14 P2 N12 C18A 164.4(6) . . . . ?
N11 P2 N12 C18A -76.0(7) . . . . ?
N13B P2 N12 C18A 41.2(7) . . . . ?
N13A P2 N12 C18A 47.7(7) . . . . ?
N12 P2 N13A C20A -150.2(7) . . . . ?
N14 P2 N13A C20A 98.0(7) . . . . ?
N11 P2 N13A C20A -33.0(8) . . . . ?
N13B P2 N13A C20A 18.9(6) . . . . ?
N12 P2 N13A C19A 43.4(9) . . . . ?
N14 P2 N13A C19A -68.4(9) . . . . ?
N11 P2 N13A C19A 160.6(8) . . . . ?
N13B P2 N13A C19A -147.4(13) . . . . ?
N12 P2 N13B C19B 85.2(8) . . . . ?
N14 P2 N13B C19B -39.1(8) . . . . ?
N11 P2 N13B C19B -152.2(7) . . . . ?
N13A P2 N13B C19B 72.1(9) . . . . ?
N12 P2 N13B C20B -75.7(7) . . . . ?
N14 P2 N13B C20B 160.0(6) . . . . ?
N11 P2 N13B C20B 46.9(7) . . . . ?
N13A P2 N13B C20B -88.8(9) . . . . ?
N12 P2 N14 C21 115.5(7) . . . . ?
N11 P2 N14 C21 -4.8(7) . . . . ?
N13B P2 N14 C21 -109.9(7) . . . . ?
N13A P2 N14 C21 -140.3(7) . . . . ?
N12 P2 N14 C22B -37.2(7) . . . . ?
N11 P2 N14 C22B -157.6(6) . . . . ?
N13B P2 N14 C22B 97.4(7) . . . . ?
N13A P2 N14 C22B 67.0(7) . . . . ?
N12 P2 N14 C22A -87.3(8) . . . . ?
N11 P2 N14 C22A 152.4(8) . . . . ?
N13B P2 N14 C22A 47.4(9) . . . . ?
N13A P2 N14 C22A 16.9(9) . . . . ?
